data_4111162
loop_
_publ_author_name
'Shigehisa Akine'
'Takanori Taniguchi'
'Tatsuya Nabeshima'

_publ_contact_author_address
;
Tsukuba, Ibaraki 305-8571, Japan
;
_publ_contact_author_email nabesima@chem.tsukuba.ac.jp
_publ_contact_author_fax +81-29-853-4507
_publ_contact_author_name 'Tatsuya Nabeshima'
_publ_contact_author_phone +81-29-853-4507
_publ_section_title
;
 Helical Metallohost-Guest Complexes via Site-Selective Transmetalation of
 Homotrinuclear Complexes
;
_journal_name_full 'Journal of the American Chemical Society'
_journal_page_first 15765
_journal_page_last 15774
_journal_paper_doi 10.1021/ja0646702
_journal_volume 128
_journal_year 2006
_chemical_formula_moiety C38H48.50Cl3N4NdO19.25Zn2
_chemical_formula_sum 'C38 H48.5 Cl3 N4 Nd O19.25 Zn2'
_chemical_formula_weight 1250.64
_chemical_name_common '[LZn2Nd(OAc)3] 3MeOH CHCl3 0.25H2O'
_chemical_name_systematic
; 
 ? 
;
_space_group_IT_number 15
_symmetry_cell_setting monoclinic
_symmetry_space_group_name_Hall '-C 2yc'
_symmetry_space_group_name_H-M 'C 1 2/c 1'
_atom_sites_solution_hydrogens geom
_atom_sites_solution_primary direct
_atom_sites_solution_secondary difmap
_audit_creation_method SHELXL-97
_cell_angle_alpha 90.00
_cell_angle_beta 121.9283(13)
_cell_angle_gamma 90.00
_cell_formula_units_Z 8
_cell_length_a 35.185(12)
_cell_length_b 13.183(4)
_cell_length_c 23.446(8)
_cell_measurement_reflns_used 28668
_cell_measurement_temperature 120
_cell_measurement_theta_max 25.10
_cell_measurement_theta_min 3.06
_cell_volume 9230(5)
_computing_cell_refinement 'CrystalClear (Rigaku Corp., 2000)'
_computing_data_collection 'CrystalClear (Rigaku Corp., 2000)'
_computing_data_reduction 'CrystalClear (Rigaku Corp., 2000)'
_computing_molecular_graphics ORTEP-3
_computing_publication_material ORTEP-3
_computing_structure_refinement 'SHELXL-97 (Sheldrick, 1997)'
_computing_structure_solution 'DIRDIF99 (Beurskens et al., 1999)'
_diffrn_ambient_temperature 120
_diffrn_measured_fraction_theta_full 0.986
_diffrn_measured_fraction_theta_max 0.986
_diffrn_measurement_device_type 'Rigaku Mercury CCD diffractometer'
_diffrn_measurement_method CCD
_diffrn_radiation_monochromator graphite
_diffrn_radiation_source 'fine-focus sealed tube'
_diffrn_radiation_type MoK\a
_diffrn_radiation_wavelength 0.71069
_diffrn_reflns_av_R_equivalents 0.0537
_diffrn_reflns_av_sigmaI/netI 0.0701
_diffrn_reflns_limit_h_max 42
_diffrn_reflns_limit_h_min -40
_diffrn_reflns_limit_k_max 15
_diffrn_reflns_limit_k_min -15
_diffrn_reflns_limit_l_max 22
_diffrn_reflns_limit_l_min -27
_diffrn_reflns_number 28668
_diffrn_reflns_theta_full 25.10
_diffrn_reflns_theta_max 25.10
_diffrn_reflns_theta_min 3.06
_diffrn_standards_decay_% 0
_diffrn_standards_interval_count 0
_diffrn_standards_interval_time 0
_diffrn_standards_number 0
_exptl_absorpt_coefficient_mu 2.394
_exptl_absorpt_correction_T_max 0.6460
_exptl_absorpt_correction_T_min 0.4879
_exptl_absorpt_correction_type multi-scan
_exptl_absorpt_process_details 'CrystalClear (Rigaku Corp., 2000)'
_exptl_crystal_colour yellow
_exptl_crystal_density_diffrn 1.800
_exptl_crystal_description prismatic
_exptl_crystal_F_000 5036
_exptl_crystal_size_max 0.35
_exptl_crystal_size_mid 0.35
_exptl_crystal_size_min 0.20
_refine_diff_density_max 1.327
_refine_diff_density_min -1.402
_refine_diff_density_rms 0.127
_refine_ls_extinction_method none
_refine_ls_goodness_of_fit_ref 1.043
_refine_ls_hydrogen_treatment constr
_refine_ls_matrix_type full
_refine_ls_number_parameters 669
_refine_ls_number_reflns 8100
_refine_ls_number_restraints 1
_refine_ls_restrained_S_all 1.044
_refine_ls_R_factor_all 0.0463
_refine_ls_R_factor_gt 0.0400
_refine_ls_shift/su_max 0.001
_refine_ls_shift/su_mean 0.000
_refine_ls_structure_factor_coef Fsqd
_refine_ls_weighting_details 'calc w=1/[\s^2^(Fo^2^)+(0.0495P)^2^+4.7925P] where P=(Fo^2^+2Fc^2^)/3'
_refine_ls_weighting_scheme calc
_refine_ls_wR_factor_gt 0.1048
_refine_ls_wR_factor_ref 0.1089
_reflns_number_gt 7068
_reflns_number_total 8100
_reflns_threshold_expression >2sigma(I)
_cod_data_source_file ja0646702si20060630_083446.cif
_cod_data_source_block LZn2Nd
_cod_original_formula_sum 'C38 H48.50 Cl3 N4 Nd O19.25 Zn2'
_cod_database_code 4111162

loop_
_symmetry_equiv_pos_as_xyz
'x, y, z'
'-x, y, -z+1/2'
'x+1/2, y+1/2, z'
'-x+1/2, y+1/2, -z+1/2'
'-x, -y, -z'
'x, -y, z-1/2'
'-x+1/2, -y+1/2, -z'
'x+1/2, -y+1/2, z-1/2'

loop_
_atom_site_label
_atom_site_type_symbol
_atom_site_fract_x
_atom_site_fract_y
_atom_site_fract_z
_atom_site_U_iso_or_equiv
_atom_site_adp_type
_atom_site_occupancy
_atom_site_symmetry_multiplicity
_atom_site_calc_flag
_atom_site_refinement_flags
_atom_site_disorder_assembly
_atom_site_disorder_group
Nd1 Nd 0.120995(7) 0.558594(16) 0.453581(11) 0.01716(9) Uani 1 1 d . . .
Zn1 Zn 0.133975(16) 0.74522(3) 0.35889(2) 0.01790(13) Uani 1 1 d . A .
Zn2 Zn 0.117631(15) 0.29766(3) 0.44227(2) 0.01693(12) Uani 1 1 d . A .
C1 C 0.22001(13) 0.8390(3) 0.5068(2) 0.0183(9) Uani 1 1 d . A .
C2 C 0.19439(13) 0.7596(3) 0.50996(19) 0.0166(9) Uani 1 1 d . . .
C3 C 0.20228(13) 0.7316(3) 0.5734(2) 0.0190(9) Uani 1 1 d . A .
C4 C 0.23283(14) 0.7821(3) 0.6309(2) 0.0227(9) Uani 1 1 d . . .
H1 H 0.2368 0.7636 0.6729 0.027 Uiso 1 1 calc R A .
C5 C 0.25791(14) 0.8605(3) 0.6274(2) 0.0251(10) Uani 1 1 d . A .
H2 H 0.2790 0.8957 0.6671 0.030 Uiso 1 1 calc R . .
C6 C 0.25242(14) 0.8878(3) 0.5665(2) 0.0227(9) Uani 1 1 d . . .
H3 H 0.2706 0.9396 0.5649 0.027 Uiso 1 1 calc R A .
O1 O 0.16531(9) 0.7064(2) 0.45795(13) 0.0211(6) Uani 1 1 d . A .
O2 O 0.17665(9) 0.6503(2) 0.57119(13) 0.0223(6) Uani 1 1 d . A .
C7 C 0.19226(16) 0.5976(4) 0.6330(2) 0.0338(11) Uani 1 1 d . . .
H4 H 0.2242 0.5820 0.6538 0.051 Uiso 1 1 calc R A .
H5 H 0.1754 0.5343 0.6240 0.051 Uiso 1 1 calc R . .
H6 H 0.1879 0.6402 0.6633 0.051 Uiso 1 1 calc R . .
C8 C 0.21756(13) 0.8695(3) 0.4466(2) 0.0183(9) Uani 1 1 d . . .
H7 H 0.2414 0.9095 0.4509 0.022 Uiso 1 1 calc R A .
N1 N 0.18520(11) 0.8466(3) 0.38652(17) 0.0207(8) Uani 1 1 d . A .
O3 O 0.19553(9) 0.8790(2) 0.33821(14) 0.0223(6) Uani 1 1 d . . .
C9 C 0.16259(15) 0.9485(3) 0.2906(2) 0.0249(10) Uani 1 1 d . A .
H8 H 0.1719 0.9709 0.2594 0.030 Uiso 1 1 calc R . .
H9 H 0.1620 1.0091 0.3150 0.030 Uiso 1 1 calc R . .
C10 C 0.11586(16) 0.9057(3) 0.2499(2) 0.0270(10) Uani 1 1 d . . .
H10 H 0.1043 0.8940 0.2798 0.032 Uiso 1 1 calc R A .
H11 H 0.0960 0.9559 0.2154 0.032 Uiso 1 1 calc R . .
O4 O 0.11446(10) 0.8129(2) 0.21764(14) 0.0275(7) Uani 1 1 d . A .
N2 N 0.12161(12) 0.7294(3) 0.26049(17) 0.0220(8) Uani 1 1 d . . .
C11 C 0.12426(13) 0.6469(3) 0.2339(2) 0.0195(9) Uani 1 1 d . A .
H12 H 0.1230 0.6518 0.1925 0.023 Uiso 1 1 calc R . .
C12 C 0.12895(13) 0.5466(3) 0.2622(2) 0.0176(9) Uani 1 1 d . . .
C13 C 0.12449(12) 0.5277(3) 0.31654(19) 0.0158(8) Uani 1 1 d . A .
C14 C 0.12572(13) 0.4269(3) 0.3391(2) 0.0169(9) Uani 1 1 d . . .
C15 C 0.13221(13) 0.3468(3) 0.3062(2) 0.0191(9) Uani 1 1 d . A .
C16 C 0.13790(14) 0.3667(3) 0.2522(2) 0.0240(10) Uani 1 1 d . . .
H13 H 0.1431 0.3124 0.2306 0.029 Uiso 1 1 calc R A .
C17 C 0.13592(14) 0.4637(3) 0.2308(2) 0.0221(9) Uani 1 1 d . A .
H14 H 0.1393 0.4758 0.1938 0.027 Uiso 1 1 calc R . .
O5 O 0.11790(9) 0.5994(2) 0.35051(13) 0.0197(6) Uani 1 1 d . A .
O6 O 0.11982(10) 0.4167(2) 0.38976(14) 0.0202(6) Uani 1 1 d . A .
C18 C 0.13135(14) 0.2416(3) 0.3232(2) 0.0221(9) Uani 1 1 d . . .
H15 H 0.1364 0.1928 0.2981 0.027 Uiso 1 1 calc R A .
N3 N 0.12458(11) 0.2067(3) 0.36792(17) 0.0211(8) Uani 1 1 d . A .
O7 O 0.12520(11) 0.0988(2) 0.36562(16) 0.0287(7) Uani 1 1 d . . .
C19 C 0.11111(16) 0.0564(3) 0.4079(2) 0.0273(11) Uani 1 1 d . A .
H16 H 0.1036 -0.0161 0.3965 0.033 Uiso 1 1 calc R . .
H17 H 0.0837 0.0917 0.3991 0.033 Uiso 1 1 calc R . .
C20 C 0.14670(16) 0.0656(3) 0.4816(2) 0.0275(11) Uani 1 1 d . . .
H18 H 0.1633 0.0008 0.4978 0.033 Uiso 1 1 calc R A .
H19 H 0.1682 0.1193 0.4879 0.033 Uiso 1 1 calc R . .
O8 O 0.12719(10) 0.0897(2) 0.51992(15) 0.0271(7) Uani 1 1 d . A .
N4 N 0.11283(11) 0.1922(2) 0.50851(17) 0.0198(8) Uani 1 1 d . . .
C21 C 0.09144(13) 0.2102(3) 0.5382(2) 0.0223(9) Uani 1 1 d . A .
H20 H 0.0861 0.1539 0.5584 0.027 Uiso 1 1 calc R . .
C22 C 0.07494(13) 0.3066(3) 0.5438(2) 0.0191(9) Uani 1 1 d . . .
C23 C 0.08756(13) 0.3995(3) 0.52906(19) 0.0192(9) Uani 1 1 d . A .
C24 C 0.07211(13) 0.4898(3) 0.54356(19) 0.0187(9) Uani 1 1 d . . .
C25 C 0.04471(13) 0.4882(3) 0.5688(2) 0.0224(9) Uani 1 1 d . A .
H21 H 0.0347 0.5499 0.5775 0.027 Uiso 1 1 calc R . .
C26 C 0.03166(14) 0.3953(3) 0.5817(2) 0.0240(10) Uani 1 1 d . . .
H22 H 0.0124 0.3935 0.5986 0.029 Uiso 1 1 calc R A .
C27 C 0.04678(13) 0.3068(3) 0.5700(2) 0.0227(9) Uani 1 1 d . A .
H23 H 0.0381 0.2439 0.5797 0.027 Uiso 1 1 calc R . .
O9 O 0.11453(10) 0.4070(2) 0.50617(15) 0.0230(7) Uani 1 1 d . A .
O10 O 0.08729(10) 0.5770(2) 0.52886(15) 0.0219(7) Uani 1 1 d . A .
C28 C 0.07929(15) 0.6710(3) 0.5516(2) 0.0261(10) Uani 1 1 d . . .
H24 H 0.0470 0.6830 0.5286 0.039 Uiso 1 1 calc R A .
H25 H 0.0934 0.7266 0.5417 0.039 Uiso 1 1 calc R . .
H26 H 0.0920 0.6675 0.6002 0.039 Uiso 1 1 calc R . .
O11 O 0.08063(10) 0.8146(2) 0.34706(16) 0.0298(7) Uani 1 1 d . . .
O12 O 0.07113(10) 0.7059(2) 0.41176(16) 0.0308(8) Uani 1 1 d . A .
C29 C 0.06021(17) 0.7812(4) 0.3746(3) 0.0379(12) Uani 1 1 d . A .
C30 C 0.0184(2) 0.8399(5) 0.3583(4) 0.090(3) Uani 1 1 d . . .
H27 H -0.0075 0.7942 0.3377 0.135 Uiso 1 1 calc R A .
H28 H 0.0134 0.8950 0.3270 0.135 Uiso 1 1 calc R . .
H29 H 0.0224 0.8683 0.3998 0.135 Uiso 1 1 calc R . .
O13 O 0.19544(9) 0.4757(2) 0.51047(14) 0.0218(6) Uani 1 1 d . A .
O14 O 0.18630(9) 0.3065(2) 0.50341(14) 0.0207(6) Uani 1 1 d . . .
C31 C 0.20951(14) 0.3859(3) 0.5179(2) 0.0218(9) Uani 1 1 d . A .
C32 C 0.25882(15) 0.3700(4) 0.5452(3) 0.0393(12) Uani 1 1 d . . .
H30 H 0.2668 0.2992 0.5593 0.059 Uiso 1 1 calc R A .
H31 H 0.2765 0.4148 0.5839 0.059 Uiso 1 1 calc R . .
H32 H 0.2651 0.3857 0.5102 0.059 Uiso 1 1 calc R . .
O15 O 0.04843(9) 0.3082(2) 0.38086(14) 0.0253(7) Uani 1 1 d . . .
O16 O 0.0447(5) 0.4796(8) 0.3868(8) 0.020(2) Uani 0.575(6) 1 d P A 1
C33 C 0.0284(2) 0.3948(6) 0.3645(4) 0.0209(18) Uani 0.575(6) 1 d P A 1
C34 C -0.0203(3) 0.3876(6) 0.3120(4) 0.033(2) Uani 0.575(6) 1 d P A 1
H33 H -0.0349 0.3414 0.3274 0.049 Uiso 0.575(6) 1 calc PR A 1
H34 H -0.0240 0.3617 0.2702 0.049 Uiso 0.575(6) 1 calc PR A 1
H35 H -0.0340 0.4550 0.3041 0.049 Uiso 0.575(6) 1 calc PR A 1
O17 O 0.0197(3) 0.1595(7) 0.3849(5) 0.047(3) Uani 0.425(6) 1 d P A 2
C35 C 0.0151(4) 0.2483(9) 0.3629(6) 0.035(3) Uani 0.425(6) 1 d P A 2
C36 C -0.0318(4) 0.2902(11) 0.3201(7) 0.050(4) Uani 0.425(6) 1 d P A 2
H36 H -0.0504 0.2425 0.2837 0.076 Uiso 0.425(6) 1 calc PR A 2
H37 H -0.0309 0.3555 0.3010 0.076 Uiso 0.425(6) 1 calc PR A 2
H38 H -0.0447 0.2997 0.3479 0.076 Uiso 0.425(6) 1 calc PR A 2
O18 O 0.0400(7) 0.5128(12) 0.3748(11) 0.025(3) Uani 0.425(6) 1 d P A 2
H39 H 0.0402 0.4493 0.3724 0.038 Uiso 0.425(6) 1 calc PR A 2
C37 C 0.0113(5) 0.5548(12) 0.3077(8) 0.065(5) Uani 0.425(6) 1 d P A 2
H40 H -0.0016 0.6189 0.3108 0.097 Uiso 0.425(6) 1 calc PR A 2
H41 H -0.0128 0.5068 0.2801 0.097 Uiso 0.425(6) 1 calc PR A 2
H42 H 0.0290 0.5670 0.2872 0.097 Uiso 0.425(6) 1 calc PR A 2
O19 O 0.0026(3) 0.1350(6) 0.3355(6) 0.077(3) Uani 0.575(6) 1 d P A -1
H43 H 0.0167 0.1900 0.3486 0.115 Uiso 0.575(6) 1 calc PR A -1
C38 C -0.0074(9) 0.1119(11) 0.2682(7) 0.130(11) Uani 0.575(6) 1 d P A -1
H44 H -0.0246 0.1678 0.2378 0.195 Uiso 0.575(6) 1 calc PR A -1
H45 H -0.0250 0.0492 0.2522 0.195 Uiso 0.575(6) 1 calc PR A -1
H46 H 0.0206 0.1031 0.2692 0.195 Uiso 0.575(6) 1 calc PR A -1
O20 O -0.0538(4) 0.0935(11) 0.3711(5) 0.232(7) Uani 1 1 d D . .
H47 H -0.0365 0.1077 0.3576 0.348 Uiso 1 1 calc R . .
C39 C -0.0305(5) 0.0695(13) 0.4336(9) 0.232(11) Uani 1 1 d D . .
H48 H -0.0050 0.1158 0.4574 0.348 Uiso 1 1 calc R . .
H49 H -0.0196 -0.0002 0.4382 0.348 Uiso 1 1 calc R . .
H50 H -0.0493 0.0744 0.4529 0.348 Uiso 1 1 calc R . .
O21 O -0.1345(2) 0.1362(4) 0.3226(3) 0.109(2) Uani 1 1 d . . .
H51 H -0.1074 0.1262 0.3363 0.163 Uiso 1 1 calc R . .
C40 C -0.1465(3) 0.0782(5) 0.3607(4) 0.076(2) Uani 1 1 d . . .
H52 H -0.1339 0.0099 0.3669 0.114 Uiso 1 1 calc R . .
H53 H -0.1792 0.0740 0.3373 0.114 Uiso 1 1 calc R . .
H54 H -0.1347 0.1103 0.4047 0.114 Uiso 1 1 calc R . .
Cl1 Cl 0.26161(6) 0.68034(15) 0.19621(8) 0.0752(6) Uani 1 1 d . . .
Cl2 Cl 0.24247(6) 0.88365(15) 0.14482(9) 0.0691(5) Uani 1 1 d . . .
Cl3 Cl 0.18798(5) 0.78984(11) 0.18756(7) 0.0449(3) Uani 1 1 d . . .
C41 C 0.21933(18) 0.7695(4) 0.1502(3) 0.0421(13) Uani 1 1 d . . .
H55 H 0.1989 0.7426 0.1038 0.051 Uiso 1 1 calc R . .
O22 O 0.0129(6) 0.629(2) 0.2408(9) 0.096(8) Uani 0.25 1 d P . 1

loop_
_atom_site_aniso_label
_atom_site_aniso_U_11
_atom_site_aniso_U_22
_atom_site_aniso_U_33
_atom_site_aniso_U_23
_atom_site_aniso_U_13
_atom_site_aniso_U_12
Nd1 0.01633(15) 0.02006(14) 0.01964(16) -0.00299(8) 0.01261(12) -0.00122(8)
Zn1 0.0183(3) 0.0185(3) 0.0193(3) -0.00136(18) 0.0116(2) -0.00047(19)
Zn2 0.0144(3) 0.0169(2) 0.0214(3) -0.00158(18) 0.0107(2) -0.00039(18)
C1 0.014(2) 0.020(2) 0.020(2) -0.0024(16) 0.0087(18) 0.0019(16)
C2 0.014(2) 0.022(2) 0.017(2) -0.0022(16) 0.0101(18) 0.0044(16)
C3 0.015(2) 0.020(2) 0.022(2) -0.0018(17) 0.0103(19) 0.0025(16)
C4 0.021(2) 0.029(2) 0.016(2) 0.0007(17) 0.0087(19) 0.0039(18)
C5 0.016(2) 0.032(2) 0.019(2) -0.0088(18) 0.0039(19) -0.0031(18)
C6 0.016(2) 0.019(2) 0.030(3) -0.0023(18) 0.0100(19) 0.0001(17)
O1 0.0205(16) 0.0259(16) 0.0156(15) -0.0038(12) 0.0087(13) -0.0068(12)
O2 0.0209(15) 0.0295(17) 0.0193(16) 0.0009(12) 0.0125(13) -0.0043(13)
C7 0.030(3) 0.045(3) 0.028(3) 0.007(2) 0.016(2) -0.006(2)
C8 0.016(2) 0.018(2) 0.024(2) -0.0012(16) 0.0120(19) 0.0023(16)
N1 0.024(2) 0.0196(18) 0.025(2) 0.0040(14) 0.0176(17) 0.0025(15)
O3 0.0249(16) 0.0243(16) 0.0250(16) 0.0044(12) 0.0182(14) 0.0020(12)
C9 0.033(3) 0.019(2) 0.029(3) 0.0041(17) 0.021(2) 0.0044(18)
C10 0.034(3) 0.022(2) 0.027(3) 0.0070(18) 0.018(2) 0.009(2)
O4 0.0368(19) 0.0240(16) 0.0187(16) 0.0033(12) 0.0127(14) 0.0017(14)
N2 0.023(2) 0.0239(19) 0.0176(19) 0.0057(14) 0.0095(16) 0.0001(15)
C11 0.015(2) 0.026(2) 0.015(2) -0.0013(16) 0.0068(18) -0.0022(17)
C12 0.011(2) 0.027(2) 0.012(2) -0.0031(16) 0.0041(18) -0.0018(16)
C13 0.0064(19) 0.021(2) 0.015(2) -0.0050(16) 0.0027(17) -0.0029(16)
C14 0.007(2) 0.024(2) 0.015(2) -0.0044(16) 0.0024(18) -0.0018(15)
C15 0.014(2) 0.022(2) 0.019(2) -0.0035(16) 0.0079(18) 0.0012(16)
C16 0.026(2) 0.025(2) 0.021(2) -0.0043(18) 0.012(2) 0.0045(19)
C17 0.022(2) 0.029(2) 0.017(2) -0.0015(17) 0.012(2) 0.0000(18)
O5 0.0222(16) 0.0194(15) 0.0207(16) -0.0044(12) 0.0136(13) -0.0026(12)
O6 0.0283(17) 0.0198(15) 0.0190(16) -0.0019(11) 0.0169(14) 0.0000(12)
C18 0.018(2) 0.026(2) 0.020(2) -0.0048(17) 0.0083(19) 0.0013(18)
N3 0.0175(19) 0.0166(18) 0.027(2) -0.0033(14) 0.0107(16) -0.0009(14)
O7 0.042(2) 0.0134(15) 0.0391(19) -0.0042(13) 0.0272(17) 0.0021(14)
C19 0.032(3) 0.017(2) 0.038(3) -0.0039(18) 0.022(2) -0.0032(18)
C20 0.027(3) 0.023(2) 0.039(3) 0.0048(18) 0.023(2) 0.0074(18)
O8 0.0322(18) 0.0207(15) 0.0367(19) 0.0079(13) 0.0238(16) 0.0077(13)
N4 0.0152(18) 0.0196(18) 0.025(2) -0.0005(14) 0.0105(16) 0.0015(14)
C21 0.015(2) 0.024(2) 0.025(2) 0.0025(17) 0.0089(19) -0.0032(17)
C22 0.012(2) 0.027(2) 0.017(2) -0.0004(16) 0.0073(18) -0.0015(17)
C23 0.015(2) 0.028(2) 0.016(2) -0.0063(17) 0.0086(18) -0.0072(17)
C24 0.015(2) 0.026(2) 0.016(2) -0.0011(16) 0.0090(18) -0.0035(17)
C25 0.016(2) 0.031(2) 0.021(2) -0.0012(18) 0.0105(19) 0.0037(18)
C26 0.016(2) 0.039(3) 0.022(2) 0.0022(19) 0.0140(19) 0.0018(19)
C27 0.014(2) 0.032(2) 0.025(2) 0.0035(18) 0.0132(19) -0.0006(18)
O9 0.0271(17) 0.0233(15) 0.0319(18) -0.0085(13) 0.0247(15) -0.0079(13)
O10 0.0234(17) 0.0220(16) 0.0278(18) -0.0066(12) 0.0186(14) -0.0035(12)
C28 0.027(2) 0.022(2) 0.036(3) -0.0065(19) 0.021(2) -0.0009(19)
O11 0.0280(18) 0.0266(17) 0.046(2) 0.0071(14) 0.0269(16) 0.0072(14)
O12 0.0341(19) 0.0277(18) 0.044(2) 0.0071(14) 0.0302(17) 0.0082(14)
C29 0.036(3) 0.030(3) 0.064(4) 0.008(2) 0.037(3) 0.008(2)
C30 0.087(5) 0.072(5) 0.171(8) 0.071(5) 0.109(6) 0.057(4)
O13 0.0136(15) 0.0209(15) 0.0310(17) -0.0039(12) 0.0119(13) -0.0034(12)
O14 0.0163(15) 0.0212(15) 0.0239(16) -0.0009(12) 0.0101(13) -0.0030(12)
C31 0.017(2) 0.028(2) 0.021(2) -0.0018(17) 0.0104(19) -0.0020(18)
C32 0.020(3) 0.033(3) 0.062(4) -0.001(2) 0.020(2) -0.002(2)
O15 0.0163(16) 0.0254(17) 0.0313(18) -0.0016(13) 0.0105(14) 0.0018(13)
O16 0.018(4) 0.017(6) 0.022(5) 0.000(4) 0.008(4) 0.003(5)
C33 0.016(4) 0.022(4) 0.028(4) -0.001(3) 0.015(3) 0.001(3)
C34 0.019(4) 0.027(5) 0.039(5) -0.009(4) 0.006(4) 0.005(3)
O17 0.029(5) 0.045(6) 0.051(7) -0.012(5) 0.011(5) -0.010(4)
C35 0.030(7) 0.028(7) 0.043(7) -0.014(5) 0.016(6) 0.000(5)
C36 0.020(6) 0.052(9) 0.057(9) -0.014(6) 0.006(6) 0.005(6)
O18 0.022(7) 0.020(9) 0.031(10) -0.005(6) 0.012(7) -0.004(7)
C37 0.053(10) 0.075(12) 0.062(12) -0.012(8) 0.028(9) -0.003(8)
O19 0.060(6) 0.049(5) 0.088(7) 0.000(5) 0.017(5) 0.000(4)
C38 0.14(2) 0.086(11) 0.053(16) 0.002(7) -0.020(13) 0.002(12)
O20 0.233(14) 0.283(15) 0.180(10) -0.134(11) 0.109(10) -0.138(11)
C39 0.135(15) 0.23(2) 0.41(3) -0.10(2) 0.19(2) -0.043(12)
O21 0.157(6) 0.063(4) 0.100(4) 0.016(3) 0.064(4) -0.012(4)
C40 0.114(7) 0.055(4) 0.095(6) 0.004(4) 0.080(6) -0.001(4)
Cl1 0.0786(12) 0.0903(14) 0.0622(11) 0.0259(9) 0.0409(10) 0.0463(11)
Cl2 0.0549(10) 0.0788(12) 0.0721(11) 0.0026(9) 0.0326(9) -0.0216(9)
Cl3 0.0420(8) 0.0587(9) 0.0391(8) -0.0008(6) 0.0249(6) 0.0022(6)
C41 0.037(3) 0.048(3) 0.044(3) -0.002(2) 0.024(3) 0.001(2)
O22 0.056(15) 0.18(2) 0.037(11) -0.020(13) 0.013(9) -0.040(14)

loop_
_atom_type_symbol
_atom_type_description
_atom_type_scat_dispersion_real
_atom_type_scat_dispersion_imag
_atom_type_scat_source
C C 0.0033 0.0016 'International Tables Vol C Tables 4.2.6.8 and 6.1.1.4'
H H 0.0000 0.0000 'International Tables Vol C Tables 4.2.6.8 and 6.1.1.4'
Nd Nd -0.1943 3.0179 'International Tables Vol C Tables 4.2.6.8 and 6.1.1.4'
N N 0.0061 0.0033 'International Tables Vol C Tables 4.2.6.8 and 6.1.1.4'
O O 0.0106 0.0060 'International Tables Vol C Tables 4.2.6.8 and 6.1.1.4'
Zn Zn 0.2839 1.4301 'International Tables Vol C Tables 4.2.6.8 and 6.1.1.4'
Cl Cl 0.1484 0.1585 'International Tables Vol C Tables 4.2.6.8 and 6.1.1.4'

loop_
_geom_angle_atom_site_label_1
_geom_angle_atom_site_label_2
_geom_angle_atom_site_label_3
_geom_angle
O6 Nd1 O9 72.34(10)
O6 Nd1 O5 64.57(9)
O9 Nd1 O5 136.45(9)
O6 Nd1 O12 126.93(10)
O9 Nd1 O12 128.20(10)
O5 Nd1 O12 77.27(10)
O6 Nd1 O1 116.59(10)
O9 Nd1 O1 149.26(10)
O5 Nd1 O1 63.86(9)
O12 Nd1 O1 72.11(10)
O6 Nd1 O13 69.75(10)
O9 Nd1 O13 73.68(10)
O5 Nd1 O13 96.43(9)
O12 Nd1 O13 153.56(10)
O1 Nd1 O13 82.01(10)
O6 Nd1 O16 67.9(3)
O9 Nd1 O16 67.5(3)
O5 Nd1 O16 90.0(4)
O12 Nd1 O16 77.0(2)
O1 Nd1 O16 143.0(2)
O13 Nd1 O16 129.1(2)
O6 Nd1 O18 73.4(5)
O9 Nd1 O18 78.5(3)
O5 Nd1 O18 83.4(5)
O12 Nd1 O18 66.6(4)
O1 Nd1 O18 131.8(3)
O13 Nd1 O18 138.9(4)
O16 Nd1 O18 11.4(3)
O6 Nd1 O10 129.46(9)
O9 Nd1 O10 62.16(9)
O5 Nd1 O10 149.18(10)
O12 Nd1 O10 73.20(10)
O1 Nd1 O10 113.75(9)
O13 Nd1 O10 113.99(10)
O16 Nd1 O10 75.0(4)
O18 Nd1 O10 77.0(5)
O6 Nd1 O2 139.53(10)
O9 Nd1 O2 93.60(9)
O5 Nd1 O2 123.31(9)
O12 Nd1 O2 91.89(10)
O1 Nd1 O2 59.90(9)
O13 Nd1 O2 69.89(9)
O16 Nd1 O2 141.9(4)
O18 Nd1 O2 142.3(5)
O10 Nd1 O2 66.92(9)
O6 Nd1 Zn2 34.87(7)
O9 Nd1 Zn2 37.53(7)
O5 Nd1 Zn2 99.38(7)
O12 Nd1 Zn2 140.60(8)
O1 Nd1 Zn2 141.97(7)
O13 Nd1 Zn2 65.46(7)
O16 Nd1 Zn2 63.6(2)
O18 Nd1 Zn2 74.0(3)
O10 Nd1 Zn2 97.80(6)
O2 Nd1 Zn2 120.39(6)
O6 Nd1 Zn1 96.79(7)
O9 Nd1 Zn1 169.00(6)
O5 Nd1 Zn1 33.22(7)
O12 Nd1 Zn1 59.65(7)
O1 Nd1 Zn1 34.80(6)
O13 Nd1 Zn1 101.31(7)
O16 Nd1 Zn1 110.6(3)
O18 Nd1 Zn1 100.3(3)
O10 Nd1 Zn1 128.49(6)
O2 Nd1 Zn1 93.78(7)
Zn2 Nd1 Zn1 131.525(19)
O11 Zn1 O5 103.61(12)
O11 Zn1 O1 100.23(12)
O5 Zn1 O1 79.85(11)
O11 Zn1 N1 110.74(13)
O5 Zn1 N1 144.90(13)
O1 Zn1 N1 87.04(12)
O11 Zn1 N2 105.09(13)
O5 Zn1 N2 85.03(12)
O1 Zn1 N2 152.94(13)
N1 Zn1 N2 92.75(13)
O11 Zn1 Nd1 88.93(9)
O5 Zn1 Nd1 41.94(8)
O1 Zn1 Nd1 43.55(8)
N1 Zn1 Nd1 130.09(9)
N2 Zn1 Nd1 126.90(10)
O6 Zn2 O14 88.36(12)
O6 Zn2 O15 86.24(12)
O14 Zn2 O15 172.94(12)
O6 Zn2 O9 86.30(12)
O14 Zn2 O9 87.11(11)
O15 Zn2 O9 88.00(12)
O6 Zn2 N4 169.12(12)
O14 Zn2 N4 92.59(12)
O15 Zn2 N4 91.86(12)
O9 Zn2 N4 82.93(12)
O6 Zn2 N3 83.48(12)
O14 Zn2 N3 90.07(12)
O15 Zn2 N3 93.83(12)
O9 Zn2 N3 169.47(12)
N4 Zn2 N3 107.35(13)
O6 Zn2 Nd1 42.38(8)
O14 Zn2 Nd1 84.84(8)
O15 Zn2 Nd1 88.10(8)
O9 Zn2 Nd1 44.00(8)
N4 Zn2 Nd1 126.91(9)
N3 Zn2 Nd1 125.63(9)
C2 C1 C6 119.5(4)
C2 C1 C8 123.8(4)
C6 C1 C8 116.6(4)
O1 C2 C1 123.9(4)
O1 C2 C3 117.6(4)
C1 C2 C3 118.4(4)
C4 C3 O2 124.6(4)
C4 C3 C2 121.6(4)
O2 C3 C2 113.8(3)
C3 C4 C5 119.6(4)
C3 C4 H1 120.2
C5 C4 H1 120.2
C6 C5 C4 120.6(4)
C6 C5 H2 119.7
C4 C5 H2 119.7
C5 C6 C1 120.3(4)
C5 C6 H3 119.9
C1 C6 H3 119.9
C2 O1 Zn1 127.8(3)
C2 O1 Nd1 129.0(2)
Zn1 O1 Nd1 101.65(11)
C3 O2 C7 116.5(3)
C3 O2 Nd1 119.6(2)
C7 O2 Nd1 120.2(3)
O2 C7 H4 109.5
O2 C7 H5 109.5
H4 C7 H5 109.5
O2 C7 H6 109.5
H4 C7 H6 109.5
H5 C7 H6 109.5
N1 C8 C1 124.7(4)
N1 C8 H7 117.7
C1 C8 H7 117.7
C8 N1 O3 110.3(3)
C8 N1 Zn1 128.0(3)
O3 N1 Zn1 119.6(2)
N1 O3 C9 111.7(3)
O3 C9 C10 114.6(3)
O3 C9 H8 108.6
C10 C9 H8 108.6
O3 C9 H9 108.6
C10 C9 H9 108.6
H8 C9 H9 107.6
O4 C10 C9 112.1(4)
O4 C10 H10 109.2
C9 C10 H10 109.2
O4 C10 H11 109.2
C9 C10 H11 109.2
H10 C10 H11 107.9
N2 O4 C10 110.3(3)
C11 N2 O4 110.2(3)
C11 N2 Zn1 125.9(3)
O4 N2 Zn1 123.5(2)
N2 C11 C12 124.8(4)
N2 C11 H12 117.6
C12 C11 H12 117.6
C13 C12 C17 118.4(4)
C13 C12 C11 123.0(4)
C17 C12 C11 118.5(4)
O5 C13 C12 124.2(4)
O5 C13 C14 114.9(4)
C12 C13 C14 120.9(4)
O6 C14 C15 124.8(4)
O6 C14 C13 116.3(3)
C15 C14 C13 118.9(4)
C14 C15 C16 119.9(4)
C14 C15 C18 122.6(4)
C16 C15 C18 117.4(4)
C17 C16 C15 120.2(4)
C17 C16 H13 119.9
C15 C16 H13 119.9
C16 C17 C12 121.7(4)
C16 C17 H14 119.2
C12 C17 H14 119.2
C13 O5 Zn1 128.0(3)
C13 O5 Nd1 120.6(2)
Zn1 O5 Nd1 104.85(11)
C14 O6 Zn2 134.8(2)
C14 O6 Nd1 121.9(2)
Zn2 O6 Nd1 102.75(11)
N3 C18 C15 127.7(4)
N3 C18 H15 116.1
C15 C18 H15 116.1
C18 N3 O7 108.4(3)
C18 N3 Zn2 126.3(3)
O7 N3 Zn2 125.2(2)
N3 O7 C19 110.2(3)
O7 C19 C20 112.3(4)
O7 C19 H16 109.1
C20 C19 H16 109.1
O7 C19 H17 109.1
C20 C19 H17 109.1
H16 C19 H17 107.9
O8 C20 C19 110.8(4)
O8 C20 H18 109.5
C19 C20 H18 109.5
O8 C20 H19 109.5
C19 C20 H19 109.5
H18 C20 H19 108.1
N4 O8 C20 109.6(3)
C21 N4 O8 109.0(3)
C21 N4 Zn2 124.1(3)
O8 N4 Zn2 126.5(2)
N4 C21 C22 126.4(4)
N4 C21 H20 116.8
C22 C21 H20 116.8
C23 C22 C27 119.3(4)
C23 C22 C21 123.6(4)
C27 C22 C21 116.9(4)
O9 C23 C22 123.7(4)
O9 C23 C24 118.9(4)
C22 C23 C24 117.3(4)
C25 C24 O10 124.8(4)
C25 C24 C23 122.3(4)
O10 C24 C23 112.9(3)
C24 C25 C26 119.6(4)
C24 C25 H21 120.2
C26 C25 H21 120.2
C27 C26 C25 119.8(4)
C27 C26 H22 120.1
C25 C26 H22 120.1
C26 C27 C22 121.6(4)
C26 C27 H23 119.2
C22 C27 H23 119.2
C23 O9 Zn2 123.6(3)
C23 O9 Nd1 123.4(3)
Zn2 O9 Nd1 98.47(11)
C24 O10 C28 116.5(3)
C24 O10 Nd1 117.7(2)
C28 O10 Nd1 125.6(2)
O10 C28 H24 109.5
O10 C28 H25 109.5
H24 C28 H25 109.5
O10 C28 H26 109.5
H24 C28 H26 109.5
H25 C28 H26 109.5
C29 O11 Zn1 121.3(3)
C29 O12 Nd1 143.8(3)
O12 C29 O11 125.8(4)
O12 C29 C30 118.9(5)
O11 C29 C30 115.2(4)
C29 C30 H27 109.5
C29 C30 H28 109.5
H27 C30 H28 109.5
C29 C30 H29 109.5
H27 C30 H29 109.5
H28 C30 H29 109.5
C31 O13 Nd1 135.7(3)
C31 O14 Zn2 126.1(3)
O14 C31 O13 126.4(4)
O14 C31 C32 115.8(4)
O13 C31 C32 117.9(4)
C31 C32 H30 109.5
C31 C32 H31 109.5
H30 C32 H31 109.5
C31 C32 H32 109.5
H30 C32 H32 109.5
H31 C32 H32 109.5
C35 O15 C33 100.7(6)
C35 O15 Zn2 135.9(6)
C33 O15 Zn2 121.5(4)
C33 O16 Nd1 137.9(9)
O16 C33 O15 127.9(9)
O16 C33 C34 118.6(8)
O15 C33 C34 113.5(6)
O17 C35 O15 122.8(11)
O17 C35 C36 118.0(11)
O15 C35 C36 118.7(10)
C35 C36 H36 109.5
C35 C36 H37 109.5
H36 C36 H37 109.5
C35 C36 H38 109.5
H36 C36 H38 109.5
H37 C36 H38 109.5
C37 O18 Nd1 124.9(12)
C37 O18 H39 109.5
Nd1 O18 H39 104.0
O18 C37 H40 109.5
O18 C37 H41 109.5
H40 C37 H41 109.5
O18 C37 H42 109.5
H40 C37 H42 109.5
H41 C37 H42 109.5
C38 O19 H43 109.5
C39 O20 H47 109.5
O20 C39 H48 109.5
O20 C39 H49 109.5
H48 C39 H49 109.5
O20 C39 H50 109.5
H48 C39 H50 109.5
H49 C39 H50 109.5
C40 O21 H51 109.5
O21 C40 H52 109.5
O21 C40 H53 109.5
H52 C40 H53 109.5
O21 C40 H54 109.5
H52 C40 H54 109.5
H53 C40 H54 109.5
Cl2 C41 Cl1 110.3(3)
Cl2 C41 Cl3 110.2(3)
Cl1 C41 Cl3 110.4(3)
Cl2 C41 H55 108.6
Cl1 C41 H55 108.6
Cl3 C41 H55 108.6

loop_
_geom_bond_atom_site_label_1
_geom_bond_atom_site_label_2
_geom_bond_distance
_geom_bond_site_symmetry_2
Nd1 O6 2.382(3) .
Nd1 O9 2.421(3) .
Nd1 O5 2.421(3) .
Nd1 O12 2.448(3) .
Nd1 O1 2.464(3) .
Nd1 O13 2.478(3) .
Nd1 O16 2.509(17) .
Nd1 O18 2.51(2) .
Nd1 O10 2.607(3) .
Nd1 O2 2.681(3) .
Nd1 Zn2 3.4472(12) .
Nd1 Zn1 3.5019(9) .
Zn1 O11 1.971(3) .
Zn1 O5 1.985(3) .
Zn1 O1 2.040(3) .
Zn1 N1 2.054(3) .
Zn1 N2 2.120(3) .
Zn2 O6 2.021(3) .
Zn2 O14 2.060(3) .
Zn2 O15 2.077(3) .
Zn2 O9 2.123(3) .
Zn2 N4 2.157(3) .
Zn2 N3 2.234(4) .
C1 C2 1.408(6) .
C1 C6 1.409(6) .
C1 C8 1.427(6) .
C2 O1 1.306(5) .
C2 C3 1.410(6) .
C3 C4 1.373(6) .
C3 O2 1.383(5) .
C4 C5 1.390(6) .
C4 H1 0.9500 .
C5 C6 1.382(6) .
C5 H2 0.9500 .
C6 H3 0.9500 .
O2 C7 1.429(5) .
C7 H4 0.9800 .
C7 H5 0.9800 .
C7 H6 0.9800 .
C8 N1 1.295(5) .
C8 H7 0.9500 .
N1 O3 1.426(4) .
O3 C9 1.435(5) .
C9 C10 1.507(6) .
C9 H8 0.9900 .
C9 H9 0.9900 .
C10 O4 1.426(5) .
C10 H10 0.9900 .
C10 H11 0.9900 .
O4 N2 1.420(4) .
N2 C11 1.282(5) .
C11 C12 1.449(6) .
C11 H12 0.9500 .
C12 C13 1.385(6) .
C12 C17 1.410(6) .
C13 O5 1.332(5) .
C13 C14 1.423(5) .
C14 O6 1.317(5) .
C14 C15 1.395(5) .
C15 C16 1.407(6) .
C15 C18 1.447(6) .
C16 C17 1.361(6) .
C16 H13 0.9500 .
C17 H14 0.9500 .
C18 N3 1.278(6) .
C18 H15 0.9500 .
N3 O7 1.424(4) .
O7 C19 1.435(5) .
C19 C20 1.510(7) .
C19 H16 0.9900 .
C19 H17 0.9900 .
C20 O8 1.425(5) .
C20 H18 0.9900 .
C20 H19 0.9900 .
O8 N4 1.417(4) .
N4 C21 1.290(5) .
C21 C22 1.432(6) .
C21 H20 0.9500 .
C22 C23 1.407(6) .
C22 C27 1.415(6) .
C23 O9 1.318(5) .
C23 C24 1.422(6) .
C24 C25 1.373(6) .
C24 O10 1.386(5) .
C25 C26 1.396(6) .
C25 H21 0.9500 .
C26 C27 1.369(6) .
C26 H22 0.9500 .
C27 H23 0.9500 .
O10 C28 1.435(5) .
C28 H24 0.9800 .
C28 H25 0.9800 .
C28 H26 0.9800 .
O11 C29 1.273(6) .
O12 C29 1.239(6) .
C29 C30 1.521(7) .
C30 H27 0.9800 .
C30 H28 0.9800 .
C30 H29 0.9800 .
O13 C31 1.259(5) .
O14 C31 1.258(5) .
C31 C32 1.513(6) .
C32 H30 0.9800 .
C32 H31 0.9800 .
C32 H32 0.9800 .
O15 C35 1.285(12) .
O15 C33 1.290(8) .
O16 C33 1.239(17) .
C33 C34 1.493(10) .
C34 H33 0.9800 .
C34 H34 0.9800 .
C34 H35 0.9800 .
O17 C35 1.255(15) .
C35 C36 1.513(16) .
C36 H36 0.9800 .
C36 H37 0.9800 .
C36 H38 0.9800 .
O18 C37 1.46(2) .
O18 H39 0.8400 .
C37 H40 0.9800 .
C37 H41 0.9800 .
C37 H42 0.9800 .
O19 C38 1.456(17) .
O19 H43 0.8400 .
C38 H44 0.9800 .
C38 H45 0.9800 .
C38 H46 0.9800 .
O20 C39 1.285(15) .
O20 H47 0.8400 .
C39 H48 0.9800 .
C39 H49 0.9800 .
C39 H50 0.9800 .
O21 C40 1.401(8) .
O21 H51 0.8400 .
C40 H52 0.9800 .
C40 H53 0.9800 .
C40 H54 0.9800 .
Cl1 C41 1.750(6) .
Cl2 C41 1.747(6) .
Cl3 C41 1.754(5) .
C41 H55 1.0000 .
O22 O22 1.19(4) 2

loop_
_geom_torsion_atom_site_label_1
_geom_torsion_atom_site_label_2
_geom_torsion_atom_site_label_3
_geom_torsion_atom_site_label_4
_geom_torsion
O6 Nd1 Zn1 O11 125.69(12)
O9 Nd1 Zn1 O11 134.6(4)
O5 Nd1 Zn1 O11 111.89(16)
O12 Nd1 Zn1 O11 -3.46(13)
O1 Nd1 Zn1 O11 -106.10(15)
O13 Nd1 Zn1 O11 -163.68(12)
O16 Nd1 Zn1 O11 56.7(4)
O18 Nd1 Zn1 O11 51.4(5)
O10 Nd1 Zn1 O11 -30.15(13)
O2 Nd1 Zn1 O11 -93.44(11)
Zn2 Nd1 Zn1 O11 129.19(9)
O6 Nd1 Zn1 O5 13.80(14)
O9 Nd1 Zn1 O5 22.7(4)
O12 Nd1 Zn1 O5 -115.35(15)
O1 Nd1 Zn1 O5 142.01(17)
O13 Nd1 Zn1 O5 84.43(14)
O16 Nd1 Zn1 O5 -55.1(4)
O18 Nd1 Zn1 O5 -60.4(5)
O10 Nd1 Zn1 O5 -142.03(15)
O2 Nd1 Zn1 O5 154.67(14)
Zn2 Nd1 Zn1 O5 17.31(12)
O6 Nd1 Zn1 O1 -128.21(14)
O9 Nd1 Zn1 O1 -119.3(4)
O5 Nd1 Zn1 O1 -142.01(17)
O12 Nd1 Zn1 O1 102.64(15)
O13 Nd1 Zn1 O1 -57.58(13)
O16 Nd1 Zn1 O1 162.8(4)
O18 Nd1 Zn1 O1 157.5(5)
O10 Nd1 Zn1 O1 75.95(15)
O2 Nd1 Zn1 O1 12.66(13)
Zn2 Nd1 Zn1 O1 -124.71(12)
O6 Nd1 Zn1 N1 -117.74(14)
O9 Nd1 Zn1 N1 -108.9(4)
O5 Nd1 Zn1 N1 -131.54(18)
O12 Nd1 Zn1 N1 113.11(15)
O1 Nd1 Zn1 N1 10.47(17)
O13 Nd1 Zn1 N1 -47.11(14)
O16 Nd1 Zn1 N1 173.3(4)
O18 Nd1 Zn1 N1 168.0(5)
O10 Nd1 Zn1 N1 86.42(15)
O2 Nd1 Zn1 N1 23.13(14)
Zn2 Nd1 Zn1 N1 -114.24(12)
O6 Nd1 Zn1 N2 17.53(14)
O9 Nd1 Zn1 N2 26.4(4)
O5 Nd1 Zn1 N2 3.72(17)
O12 Nd1 Zn1 N2 -111.63(15)
O1 Nd1 Zn1 N2 145.73(17)
O13 Nd1 Zn1 N2 88.16(14)
O16 Nd1 Zn1 N2 -51.4(4)
O18 Nd1 Zn1 N2 -56.7(5)
O10 Nd1 Zn1 N2 -138.31(15)
O2 Nd1 Zn1 N2 158.39(14)
Zn2 Nd1 Zn1 N2 21.03(12)
O9 Nd1 Zn2 O6 175.59(16)
O5 Nd1 Zn2 O6 3.42(14)
O12 Nd1 Zn2 O6 84.76(17)
O1 Nd1 Zn2 O6 -55.68(16)
O13 Nd1 Zn2 O6 -89.41(15)
O16 Nd1 Zn2 O6 88.8(4)
O18 Nd1 Zn2 O6 83.7(5)
O10 Nd1 Zn2 O6 157.73(14)
O2 Nd1 Zn2 O6 -134.50(14)
Zn1 Nd1 Zn2 O6 -6.09(13)
O6 Nd1 Zn2 O14 93.23(15)
O9 Nd1 Zn2 O14 -91.19(14)
O5 Nd1 Zn2 O14 96.64(10)
O12 Nd1 Zn2 O14 177.98(13)
O1 Nd1 Zn2 O14 37.55(13)
O13 Nd1 Zn2 O14 3.82(10)
O16 Nd1 Zn2 O14 -178.0(4)
O18 Nd1 Zn2 O14 176.9(5)
O10 Nd1 Zn2 O14 -109.05(11)
O2 Nd1 Zn2 O14 -41.28(10)
Zn1 Nd1 Zn2 O14 87.14(8)
O6 Nd1 Zn2 O15 -86.51(15)
O9 Nd1 Zn2 O15 89.08(15)
O5 Nd1 Zn2 O15 -83.09(11)
O12 Nd1 Zn2 O15 -1.75(14)
O1 Nd1 Zn2 O15 -142.19(13)
O13 Nd1 Zn2 O15 -175.91(11)
O16 Nd1 Zn2 O15 2.3(4)
O18 Nd1 Zn2 O15 -2.8(5)
O10 Nd1 Zn2 O15 71.22(11)
O2 Nd1 Zn2 O15 138.99(11)
Zn1 Nd1 Zn2 O15 -92.60(9)
O6 Nd1 Zn2 O9 -175.59(16)
O5 Nd1 Zn2 O9 -172.17(14)
O12 Nd1 Zn2 O9 -90.83(16)
O1 Nd1 Zn2 O9 128.73(15)
O13 Nd1 Zn2 O9 95.00(14)
O16 Nd1 Zn2 O9 -86.8(4)
O18 Nd1 Zn2 O9 -91.9(5)
O10 Nd1 Zn2 O9 -17.86(13)
O2 Nd1 Zn2 O9 49.91(14)
Zn1 Nd1 Zn2 O9 178.32(12)
O6 Nd1 Zn2 N4 -177.41(17)
O9 Nd1 Zn2 N4 -1.82(16)
O5 Nd1 Zn2 N4 -173.99(13)
O12 Nd1 Zn2 N4 -92.65(16)
O1 Nd1 Zn2 N4 126.91(15)
O13 Nd1 Zn2 N4 93.18(13)
O16 Nd1 Zn2 N4 -88.6(4)
O18 Nd1 Zn2 N4 -93.7(5)
O10 Nd1 Zn2 N4 -19.68(13)
O2 Nd1 Zn2 N4 48.09(13)
Zn1 Nd1 Zn2 N4 176.50(11)
O6 Nd1 Zn2 N3 6.85(17)
O9 Nd1 Zn2 N3 -177.56(16)
O5 Nd1 Zn2 N3 10.27(13)
O12 Nd1 Zn2 N3 91.61(16)
O1 Nd1 Zn2 N3 -48.83(15)
O13 Nd1 Zn2 N3 -82.56(13)
O16 Nd1 Zn2 N3 95.6(4)
O18 Nd1 Zn2 N3 90.5(5)
O10 Nd1 Zn2 N3 164.58(13)
O2 Nd1 Zn2 N3 -127.65(13)
Zn1 Nd1 Zn2 N3 0.76(11)
C6 C1 C2 O1 -176.2(4)
C8 C1 C2 O1 -0.9(6)
C6 C1 C2 C3 -0.1(6)
C8 C1 C2 C3 175.2(4)
O1 C2 C3 C4 178.9(4)
C1 C2 C3 C4 2.5(6)
O1 C2 C3 O2 -1.2(5)
C1 C2 C3 O2 -177.6(3)
O2 C3 C4 C5 177.7(4)
C2 C3 C4 C5 -2.4(6)
C3 C4 C5 C6 -0.2(6)
C4 C5 C6 C1 2.6(6)
C2 C1 C6 C5 -2.4(6)
C8 C1 C6 C5 -178.0(4)
C1 C2 O1 Zn1 -21.1(5)
C3 C2 O1 Zn1 162.7(3)
C1 C2 O1 Nd1 175.6(3)
C3 C2 O1 Nd1 -0.5(5)
O11 Zn1 O1 C2 -89.3(3)
O5 Zn1 O1 C2 168.5(3)
N1 Zn1 O1 C2 21.2(3)
N2 Zn1 O1 C2 111.5(4)
Nd1 Zn1 O1 C2 -166.8(4)
O11 Zn1 O1 Nd1 77.45(13)
O5 Zn1 O1 Nd1 -24.70(11)
N1 Zn1 O1 Nd1 -172.00(13)
N2 Zn1 O1 Nd1 -81.7(3)
O6 Nd1 O1 C2 -132.7(3)
O9 Nd1 O1 C2 -32.4(4)
O5 Nd1 O1 C2 -171.4(3)
O12 Nd1 O1 C2 104.3(3)
O13 Nd1 O1 C2 -70.1(3)
O16 Nd1 O1 C2 139.2(7)
O18 Nd1 O1 C2 136.3(8)
O10 Nd1 O1 C2 42.6(3)
O2 Nd1 O1 C2 1.2(3)
Zn2 Nd1 O1 C2 -100.8(3)
Zn1 Nd1 O1 C2 166.6(4)
O6 Nd1 O1 Zn1 60.76(14)
O9 Nd1 O1 Zn1 161.01(13)
O5 Nd1 O1 Zn1 22.06(10)
O12 Nd1 O1 Zn1 -62.23(12)
O13 Nd1 O1 Zn1 123.30(12)
O16 Nd1 O1 Zn1 -27.3(6)
O18 Nd1 O1 Zn1 -30.3(7)
O10 Nd1 O1 Zn1 -123.95(11)
O2 Nd1 O1 Zn1 -165.36(15)
Zn2 Nd1 O1 Zn1 92.63(13)
C4 C3 O2 C7 -19.5(6)
C2 C3 O2 C7 160.6(4)
C4 C3 O2 Nd1 -177.9(3)
C2 C3 O2 Nd1 2.2(4)
O6 Nd1 O2 C3 95.0(3)
O9 Nd1 O2 C3 161.8(3)
O5 Nd1 O2 C3 6.2(3)
O12 Nd1 O2 C3 -69.8(3)
O1 Nd1 O2 C3 -1.7(2)
O13 Nd1 O2 C3 90.6(3)
O16 Nd1 O2 C3 -141.0(4)
O18 Nd1 O2 C3 -122.4(5)
O10 Nd1 O2 C3 -140.6(3)
Zn2 Nd1 O2 C3 133.9(2)
Zn1 Nd1 O2 C3 -10.1(3)
O6 Nd1 O2 C7 -62.5(3)
O9 Nd1 O2 C7 4.2(3)
O5 Nd1 O2 C7 -151.3(3)
O12 Nd1 O2 C7 132.7(3)
O1 Nd1 O2 C7 -159.3(3)
O13 Nd1 O2 C7 -66.9(3)
O16 Nd1 O2 C7 61.4(5)
O18 Nd1 O2 C7 80.1(6)
O10 Nd1 O2 C7 61.8(3)
Zn2 Nd1 O2 C7 -23.6(3)
Zn1 Nd1 O2 C7 -167.6(3)
C2 C1 C8 N1 17.4(6)
C6 C1 C8 N1 -167.2(4)
C1 C8 N1 O3 -173.4(3)
C1 C8 N1 Zn1 -10.1(6)
O11 Zn1 N1 C8 94.0(3)
O5 Zn1 N1 C8 -73.5(4)
O1 Zn1 N1 C8 -5.9(3)
N2 Zn1 N1 C8 -158.8(3)
Nd1 Zn1 N1 C8 -13.1(4)
O11 Zn1 N1 O3 -104.1(3)
O5 Zn1 N1 O3 88.5(3)
O1 Zn1 N1 O3 156.1(3)
N2 Zn1 N1 O3 3.2(3)
Nd1 Zn1 N1 O3 148.9(2)
C8 N1 O3 C9 -121.3(4)
Zn1 N1 O3 C9 73.8(4)
N1 O3 C9 C10 -60.7(4)
O3 C9 C10 O4 -53.2(5)
C9 C10 O4 N2 89.0(4)
C10 O4 N2 C11 -174.4(4)
C10 O4 N2 Zn1 -1.3(4)
O11 Zn1 N2 C11 -128.0(3)
O5 Zn1 N2 C11 -25.2(4)
O1 Zn1 N2 C11 30.8(5)
N1 Zn1 N2 C11 119.7(4)
Nd1 Zn1 N2 C11 -27.7(4)
O11 Zn1 N2 O4 60.1(3)
O5 Zn1 N2 O4 162.8(3)
O1 Zn1 N2 O4 -141.2(3)
N1 Zn1 N2 O4 -52.3(3)
Nd1 Zn1 N2 O4 160.3(2)
O4 N2 C11 C12 -176.4(4)
Zn1 N2 C11 C12 10.8(6)
N2 C11 C12 C13 9.8(7)
N2 C11 C12 C17 -173.8(4)
C17 C12 C13 O5 179.9(4)
C11 C12 C13 O5 -3.7(6)
C17 C12 C13 C14 -1.6(6)
C11 C12 C13 C14 174.7(4)
O5 C13 C14 O6 0.6(5)
C12 C13 C14 O6 -178.0(3)
O5 C13 C14 C15 179.6(3)
C12 C13 C14 C15 1.0(6)
O6 C14 C15 C16 179.6(4)
C13 C14 C15 C16 0.7(6)
O6 C14 C15 C18 2.6(6)
C13 C14 C15 C18 -176.4(4)
C14 C15 C16 C17 -1.7(6)
C18 C15 C16 C17 175.5(4)
C15 C16 C17 C12 1.1(7)
C13 C12 C17 C16 0.6(6)
C11 C12 C17 C16 -175.9(4)
C12 C13 O5 Zn1 -24.4(5)
C14 C13 O5 Zn1 157.1(3)
C12 C13 O5 Nd1 -171.4(3)
C14 C13 O5 Nd1 10.0(4)
O11 Zn1 O5 C13 136.3(3)
O1 Zn1 O5 C13 -125.5(3)
N1 Zn1 O5 C13 -55.8(4)
N2 Zn1 O5 C13 31.9(3)
Nd1 Zn1 O5 C13 -151.1(4)
O11 Zn1 O5 Nd1 -72.66(14)
O1 Zn1 O5 Nd1 25.52(11)
N1 Zn1 O5 Nd1 95.3(2)
N2 Zn1 O5 Nd1 -177.01(13)
O6 Nd1 O5 C13 -11.1(3)
O9 Nd1 O5 C13 -20.2(3)
O12 Nd1 O5 C13 -153.2(3)
O1 Nd1 O5 C13 130.7(3)
O13 Nd1 O5 C13 52.8(3)
O16 Nd1 O5 C13 -76.5(4)
O18 Nd1 O5 C13 -85.8(5)
O10 Nd1 O5 C13 -136.3(3)
O2 Nd1 O5 C13 123.0(3)
Zn2 Nd1 O5 C13 -13.3(3)
Zn1 Nd1 O5 C13 153.7(3)
O6 Nd1 O5 Zn1 -164.79(15)
O9 Nd1 O5 Zn1 -173.87(11)
O12 Nd1 O5 Zn1 53.09(12)
O1 Nd1 O5 Zn1 -23.03(11)
O13 Nd1 O5 Zn1 -100.85(12)
O16 Nd1 O5 Zn1 129.8(3)
O18 Nd1 O5 Zn1 120.5(4)
O10 Nd1 O5 Zn1 70.0(2)
O2 Nd1 O5 Zn1 -30.72(16)
Zn2 Nd1 O5 Zn1 -166.95(9)
C15 C14 O6 Zn2 0.6(6)
C13 C14 O6 Zn2 179.6(3)
C15 C14 O6 Nd1 169.8(3)
C13 C14 O6 Nd1 -11.3(5)
O14 Zn2 O6 C14 86.4(4)
O15 Zn2 O6 C14 -98.1(4)
O9 Zn2 O6 C14 173.6(4)
N4 Zn2 O6 C14 -178(22)
N3 Zn2 O6 C14 -3.8(4)
Nd1 Zn2 O6 C14 170.6(4)
O14 Zn2 O6 Nd1 -84.14(12)
O15 Zn2 O6 Nd1 91.30(13)
O9 Zn2 O6 Nd1 3.07(11)
N4 Zn2 O6 Nd1 11.0(7)
N3 Zn2 O6 Nd1 -174.40(14)
O9 Nd1 O6 C14 -174.9(3)
O5 Nd1 O6 C14 11.6(3)
O12 Nd1 O6 C14 60.1(3)
O1 Nd1 O6 C14 -26.8(3)
O13 Nd1 O6 C14 -96.3(3)
O16 Nd1 O6 C14 112.8(4)
O18 Nd1 O6 C14 102.1(5)
O10 Nd1 O6 C14 158.8(3)
O2 Nd1 O6 C14 -100.7(3)
Zn2 Nd1 O6 C14 -172.1(4)
Zn1 Nd1 O6 C14 3.3(3)
O9 Nd1 O6 Zn2 -2.82(10)
O5 Nd1 O6 Zn2 -176.27(15)
O12 Nd1 O6 Zn2 -127.75(12)
O1 Nd1 O6 Zn2 145.32(10)
O13 Nd1 O6 Zn2 75.82(12)
O16 Nd1 O6 Zn2 -75.1(3)
O18 Nd1 O6 Zn2 -85.8(4)
O10 Nd1 O6 Zn2 -29.10(18)
O2 Nd1 O6 Zn2 71.42(18)
Zn1 Nd1 O6 Zn2 175.41(9)
C14 C15 C18 N3 0.6(7)
C16 C15 C18 N3 -176.5(4)
C15 C18 N3 O7 178.1(4)
C15 C18 N3 Zn2 -5.8(6)
O6 Zn2 N3 C18 6.1(4)
O14 Zn2 N3 C18 -82.2(4)
O15 Zn2 N3 C18 91.9(4)
O9 Zn2 N3 C18 -7.8(9)
N4 Zn2 N3 C18 -175.0(3)
Nd1 Zn2 N3 C18 1.5(4)
O6 Zn2 N3 O7 -178.4(3)
O14 Zn2 N3 O7 93.3(3)
O15 Zn2 N3 O7 -92.6(3)
O9 Zn2 N3 O7 167.6(6)
N4 Zn2 N3 O7 0.5(3)
Nd1 Zn2 N3 O7 177.0(2)
C18 N3 O7 C19 -171.4(4)
Zn2 N3 O7 C19 12.5(4)
N3 O7 C19 C20 -74.4(4)
O7 C19 C20 O8 140.9(3)
C19 C20 O8 N4 -73.1(4)
C20 O8 N4 C21 173.9(4)
C20 O8 N4 Zn2 1.3(4)
O6 Zn2 N4 C21 23.6(9)
O14 Zn2 N4 C21 118.4(3)
O15 Zn2 N4 C21 -56.1(3)
O9 Zn2 N4 C21 31.6(3)
N3 Zn2 N4 C21 -150.7(3)
Nd1 Zn2 N4 C21 32.9(4)
O6 Zn2 N4 O8 -164.8(5)
O14 Zn2 N4 O8 -70.0(3)
O15 Zn2 N4 O8 115.4(3)
O9 Zn2 N4 O8 -156.8(3)
N3 Zn2 N4 O8 20.8(3)
Nd1 Zn2 N4 O8 -155.5(2)
O8 N4 C21 C22 174.2(4)
Zn2 N4 C21 C22 -13.0(6)
N4 C21 C22 C23 -13.2(7)
N4 C21 C22 C27 171.1(4)
C27 C22 C23 O9 178.2(4)
C21 C22 C23 O9 2.6(6)
C27 C22 C23 C24 2.0(6)
C21 C22 C23 C24 -173.6(4)
O9 C23 C24 C25 -178.6(4)
C22 C23 C24 C25 -2.2(6)
O9 C23 C24 O10 2.0(5)
C22 C23 C24 O10 178.4(3)
O10 C24 C25 C26 -179.9(4)
C23 C24 C25 C26 0.8(6)
C24 C25 C26 C27 0.9(6)
C25 C26 C27 C22 -1.1(6)
C23 C22 C27 C26 -0.4(6)
C21 C22 C27 C26 175.5(4)
C22 C23 O9 Zn2 32.7(5)
C24 C23 O9 Zn2 -151.1(3)
C22 C23 O9 Nd1 163.3(3)
C24 C23 O9 Nd1 -20.5(5)
O6 Zn2 O9 C23 137.2(3)
O14 Zn2 O9 C23 -134.3(3)
O15 Zn2 O9 C23 50.8(3)
N4 Zn2 O9 C23 -41.3(3)
N3 Zn2 O9 C23 151.1(6)
Nd1 Zn2 O9 C23 140.2(4)
O6 Zn2 O9 Nd1 -2.98(11)
O14 Zn2 O9 Nd1 85.56(11)
O15 Zn2 O9 Nd1 -89.34(12)
N4 Zn2 O9 Nd1 178.53(13)
N3 Zn2 O9 Nd1 10.9(7)
O6 Nd1 O9 C23 -137.6(3)
O5 Nd1 O9 C23 -129.0(3)
O12 Nd1 O9 C23 -14.1(3)
O1 Nd1 O9 C23 109.9(3)
O13 Nd1 O9 C23 149.0(3)
O16 Nd1 O9 C23 -64.7(5)
O18 Nd1 O9 C23 -61.6(6)
O10 Nd1 O9 C23 19.7(3)
O2 Nd1 O9 C23 81.2(3)
Zn2 Nd1 O9 C23 -140.2(3)
Zn1 Nd1 O9 C23 -146.8(3)
O6 Nd1 O9 Zn2 2.65(10)
O5 Nd1 O9 Zn2 11.25(19)
O12 Nd1 O9 Zn2 126.14(12)
O1 Nd1 O9 Zn2 -109.92(17)
O13 Nd1 O9 Zn2 -70.78(11)
O16 Nd1 O9 Zn2 75.5(4)
O18 Nd1 O9 Zn2 78.6(5)
O10 Nd1 O9 Zn2 159.90(15)
O2 Nd1 O9 Zn2 -138.61(11)
Zn1 Nd1 O9 Zn2 -6.6(5)
C25 C24 O10 C28 10.1(6)
C23 C24 O10 C28 -170.5(3)
C25 C24 O10 Nd1 -164.4(3)
C23 C24 O10 Nd1 15.0(4)
O6 Nd1 O10 C24 11.0(3)
O9 Nd1 O10 C24 -17.5(2)
O5 Nd1 O10 C24 118.1(3)
O12 Nd1 O10 C24 135.4(3)
O1 Nd1 O10 C24 -163.5(3)
O13 Nd1 O10 C24 -71.9(3)
O16 Nd1 O10 C24 54.7(3)
O18 Nd1 O10 C24 66.2(4)
O2 Nd1 O10 C24 -125.1(3)
Zn2 Nd1 O10 C24 -5.3(3)
Zn1 Nd1 O10 C24 159.2(2)
O6 Nd1 O10 C28 -163.0(3)
O9 Nd1 O10 C28 168.5(3)
O5 Nd1 O10 C28 -55.9(4)
O12 Nd1 O10 C28 -38.7(3)
O1 Nd1 O10 C28 22.4(3)
O13 Nd1 O10 C28 114.1(3)
O16 Nd1 O10 C28 -119.4(4)
O18 Nd1 O10 C28 -107.8(4)
O2 Nd1 O10 C28 60.9(3)
Zn2 Nd1 O10 C28 -179.3(3)
Zn1 Nd1 O10 C28 -14.8(3)
O5 Zn1 O11 C29 42.2(4)
O1 Zn1 O11 C29 -39.7(4)
N1 Zn1 O11 C29 -130.4(4)
N2 Zn1 O11 C29 130.7(4)
Nd1 Zn1 O11 C29 2.6(4)
O6 Nd1 O12 C29 -65.8(6)
O9 Nd1 O12 C29 -162.1(6)
O5 Nd1 O12 C29 -21.9(6)
O1 Nd1 O12 C29 44.4(6)
O13 Nd1 O12 C29 56.7(7)
O16 Nd1 O12 C29 -114.9(7)
O18 Nd1 O12 C29 -110.1(8)
O10 Nd1 O12 C29 167.0(6)
O2 Nd1 O12 C29 101.8(6)
Zn2 Nd1 O12 C29 -111.3(6)
Zn1 Nd1 O12 C29 8.6(6)
Nd1 O12 C29 O11 -10.0(10)
Nd1 O12 C29 C30 168.8(5)
Zn1 O11 C29 O12 1.6(8)
Zn1 O11 C29 C30 -177.3(5)
O6 Nd1 O13 C31 -36.2(4)
O9 Nd1 O13 C31 40.6(4)
O5 Nd1 O13 C31 -96.1(4)
O12 Nd1 O13 C31 -170.3(3)
O1 Nd1 O13 C31 -158.4(4)
O16 Nd1 O13 C31 -0.8(6)
O18 Nd1 O13 C31 -8.8(8)
O10 Nd1 O13 C31 89.1(4)
O2 Nd1 O13 C31 140.8(4)
Zn2 Nd1 O13 C31 1.3(3)
Zn1 Nd1 O13 C31 -129.3(4)
O6 Zn2 O14 C31 30.9(3)
O15 Zn2 O14 C31 -9.2(11)
O9 Zn2 O14 C31 -55.5(3)
N4 Zn2 O14 C31 -138.2(3)
N3 Zn2 O14 C31 114.4(3)
Nd1 Zn2 O14 C31 -11.4(3)
Zn2 O14 C31 O13 16.6(6)
Zn2 O14 C31 C32 -161.8(3)
Nd1 O13 C31 O14 -10.6(7)
Nd1 O13 C31 C32 167.8(3)
O6 Zn2 O15 C35 158.4(8)
O14 Zn2 O15 C35 -161.3(11)
O9 Zn2 O15 C35 -115.2(8)
N4 Zn2 O15 C35 -32.3(8)
N3 Zn2 O15 C35 75.2(8)
Nd1 Zn2 O15 C35 -159.2(8)
O6 Zn2 O15 C33 -40.9(4)
O14 Zn2 O15 C33 -0.6(12)
O9 Zn2 O15 C33 45.5(4)
N4 Zn2 O15 C33 128.4(4)
N3 Zn2 O15 C33 -124.1(4)
Nd1 Zn2 O15 C33 1.5(4)
O6 Nd1 O16 C33 28.7(14)
O9 Nd1 O16 C33 -50.6(14)
O5 Nd1 O16 C33 91.0(15)
O12 Nd1 O16 C33 168.0(16)
O1 Nd1 O16 C33 134.0(11)
O13 Nd1 O16 C33 -7.3(18)
O18 Nd1 O16 C33 145(6)
O10 Nd1 O16 C33 -116.2(15)
O2 Nd1 O16 C33 -115.8(15)
Zn2 Nd1 O16 C33 -9.4(13)
Zn1 Nd1 O16 C33 117.8(14)
Nd1 O16 C33 O15 15(2)
Nd1 O16 C33 C34 -164.9(10)
C35 O15 C33 O16 157.7(12)
Zn2 O15 C33 O16 -8.7(13)
C35 O15 C33 C34 -22.4(9)
Zn2 O15 C33 C34 171.2(5)
C33 O15 C35 O17 -160.5(11)
Zn2 O15 C35 O17 2.8(17)
C33 O15 C35 C36 11.8(12)
Zn2 O15 C35 C36 175.1(7)
O6 Nd1 O18 C37 -90.9(16)
O9 Nd1 O18 C37 -165.7(17)
O5 Nd1 O18 C37 -25.5(15)
O12 Nd1 O18 C37 53.4(14)
O1 Nd1 O18 C37 20(2)
O13 Nd1 O18 C37 -117.7(13)
O16 Nd1 O18 C37 -151(6)
O10 Nd1 O18 C37 130.5(16)
O2 Nd1 O18 C37 113.4(16)
Zn2 Nd1 O18 C37 -127.3(17)
Zn1 Nd1 O18 C37 3.1(17)
